data_2101766
loop_
_publ_author_name
'Marsh, R. E.'

_publ_section_title
;
 The perils of <i>Cc</i> revisited
;
_journal_issue 2
_journal_name_full 'Acta Crystallographica Section B'
_journal_page_first 317
_journal_page_last 322
_journal_paper_doi 10.1107/S010876819601381X
_journal_volume 53
_journal_year 1997
_chemical_formula_moiety 'C37 H31 O2 P2 Ag'
_chemical_formula_sum 'C37 H31 Ag O2 P2'
_space_group_IT_number 15
_symmetry_cell_setting monoclinic
_symmetry_space_group_name_Hall '-C 2yc'
_symmetry_space_group_name_H-M 'C 1 2/c 1'
_audit_creation_method CSD-QUEST3D-V5
_cell_angle_alpha 90
_cell_angle_beta 116.34(2)
_cell_angle_gamma 90
_cell_formula_units_Z 4
_cell_length_a 24.952(2)
_cell_length_b 9.1790(10)
_cell_length_c 15.2620(10)
_cell_volume 3132.6(7)
_cod_data_source_file an0533.cif
_cod_data_source_block CSD_CIF_MIF_KIXCAV01
_cod_depositor_comments
;

  Added moiety chemical formula from Marsh (1997) paper. The summary
  chemical formula is calculated from moiety formula using 'AdHocParser'
  (svn://www.crystallography.net/cod-tools/trunk/Formulae/AdHocParser.yp,
  revision 1441.)

  Removing 20 atoms which were symmetric equivalents of the atoms from
  the asymmetric unit.

  Andrius Merkys
  2013-11-06
;
_cod_original_sg_symbol_H-M 'C 2/c'
_cod_database_code 2101766

loop_
_symmetry_equiv_pos_as_xyz
x,y,z
-x,y,1/2-z
1/2+x,1/2+y,z
1/2-x,1/2+y,1/2-z
-x,-y,-z
x,-y,-1/2+z
-1/2-x,-1/2-y,-z
-1/2+x,-1/2-y,-1/2+z

loop_
_atom_site_label
_atom_site_fract_x
_atom_site_fract_y
_atom_site_fract_z
_atom_site_type_symbol
Ag1 .0 .39074 .25 Ag
P1 .0966 .5088 .3033 P
O1 .0035 .1475 .3156 O
C1 .0 .0971 .25 C
C2 .1592 .388 .3239 C
C3 .2096 .440 .3116 C
C4 .2582 .339 .3336 C
C5 .2564 .196 .3646 C
C6 .2044 .150 .3757 C
C7 .1556 .246 .3546 C
C8 .1211 .617 .4150 C
C9 .0757 .689 .4309 C
C10 .0920 .774 .5154 C
C11 .1528 .786 .5864 C
C12 .1984 .712 .5696 C
C13 .1824 .628 .4832 C
C14 .0942 .639 .2112 C
C15 .0814 .575 .1180 C
C16 .0706 .679 .0401 C
C17 .0725 .830 .0558 C
C18 .0858 .888 .1492 C
C19 .0966 .789 .2268 C

loop_
_atom_type_symbol
C
Ag
O
P
